data_4509864
loop_
_publ_author_name
'Meng, Wei'
'Xu, Zhouqing'
'Ding, Jie'
'Wu, Dongqing'
'Han, Xiao'
'Hou, Hongwei'
'Fan, Yaoting'

_publ_section_title
;
 A Systematic Research on the Synthesis, Structures, and Application in
 Photocatalysis of Cluster-Based Coordination Complexes
;
_journal_issue 2
_journal_name_full 'Crystal Growth &amp; Design'
_journal_page_first 730
_journal_paper_doi 10.1021/cg401601d
_journal_volume 14
_journal_year 2014
_chemical_formula_sum 'C74 H66 Cd2 N8 O10 Zn0'
_chemical_formula_weight 1452.15
_chemical_name_systematic
; 
 ? 
;
_space_group_IT_number 56
_symmetry_cell_setting orthorhombic
_symmetry_space_group_name_Hall '-P 2ab 2ac'
_symmetry_space_group_name_H-M 'P c c n'
_atom_sites_solution_hydrogens geom
_atom_sites_solution_primary direct
_atom_sites_solution_secondary difmap
_audit_creation_method SHELXL-97
_cell_angle_alpha 90.00
_cell_angle_beta 90.00
_cell_angle_gamma 90.00
_cell_formula_units_Z 8
_cell_length_a 45.787(15)
_cell_length_b 16.599(5)
_cell_length_c 17.858(6)
_cell_measurement_temperature 113(2)
_cell_volume 13572(8)
_computing_structure_refinement 'SHELXL-97 (Sheldrick, 1997)'
_computing_structure_solution 'SHELXS-97 (Sheldrick, 1990)'
_diffrn_ambient_temperature 113(2)
_diffrn_measured_fraction_theta_full 0.998
_diffrn_measured_fraction_theta_max 0.998
_diffrn_measurement_method '\w scan'
_diffrn_radiation_monochromator graphite
_diffrn_radiation_source 'fine-focus sealed tube'
_diffrn_radiation_type MoK\a
_diffrn_radiation_wavelength 0.71075
_diffrn_reflns_av_R_equivalents 0.0520
_diffrn_reflns_av_sigmaI/netI 0.0335
_diffrn_reflns_limit_h_max 54
_diffrn_reflns_limit_h_min -52
_diffrn_reflns_limit_k_max 18
_diffrn_reflns_limit_k_min -19
_diffrn_reflns_limit_l_max 21
_diffrn_reflns_limit_l_min -21
_diffrn_reflns_number 73062
_diffrn_reflns_theta_full 25.00
_diffrn_reflns_theta_max 25.00
_diffrn_reflns_theta_min 1.30
_exptl_absorpt_coefficient_mu 0.692
_exptl_absorpt_correction_T_max 0.8741
_exptl_absorpt_correction_T_min 0.8516
_exptl_absorpt_correction_type multi-scan
_exptl_crystal_density_diffrn 1.421
_exptl_crystal_density_method 'not measured'
_exptl_crystal_F_000 5936
_exptl_crystal_size_max 0.24
_exptl_crystal_size_mid 0.22
_exptl_crystal_size_min 0.20
_refine_diff_density_max 1.327
_refine_diff_density_min -1.642
_refine_diff_density_rms 0.105
_refine_ls_extinction_method none
_refine_ls_goodness_of_fit_ref 1.146
_refine_ls_hydrogen_treatment constr
_refine_ls_matrix_type full
_refine_ls_number_parameters 850
_refine_ls_number_reflns 11925
_refine_ls_number_restraints 2
_refine_ls_restrained_S_all 1.147
_refine_ls_R_factor_all 0.1205
_refine_ls_R_factor_gt 0.1103
_refine_ls_shift/su_max 0.023
_refine_ls_shift/su_mean 0.002
_refine_ls_structure_factor_coef Fsqd
_refine_ls_weighting_details 'calc w=1/[\s^2^(Fo^2^)+(0.1024P)^2^+51.7111P] where P=(Fo^2^+2Fc^2^)/3'
_refine_ls_weighting_scheme calc
_refine_ls_wR_factor_gt 0.2665
_refine_ls_wR_factor_ref 0.2746
_reflns_number_gt 10512
_reflns_number_total 11925
_reflns_threshold_expression >2sigma(I)
_cod_data_source_file cg401601d_si_002.cif
_cod_data_source_block shelxl
_cod_original_sg_symbol_H-M pccn
_cod_database_code 4509864

loop_
_symmetry_equiv_pos_as_xyz
'x, y, z'
'-x+1/2, y, z+1/2'
'x, -y+1/2, z+1/2'
'-x+1/2, -y+1/2, z'
'-x, -y, -z'
'x-1/2, -y, -z-1/2'
'-x, y-1/2, -z-1/2'
'x-1/2, y-1/2, -z'

loop_
_atom_site_label
_atom_site_type_symbol
_atom_site_fract_x
_atom_site_fract_y
_atom_site_fract_z
_atom_site_U_iso_or_equiv
_atom_site_adp_type
_atom_site_occupancy
_atom_site_symmetry_multiplicity
_atom_site_calc_flag
_atom_site_refinement_flags
O10 O 0.3373(3) 0.7214(9) 0.4281(11) 0.251(8) Uani 1 1 d .
Cd1 Cd 0.279777(14) 0.60004(4) 0.06356(6) 0.0994(3) Uani 1 1 d .
Cd2 Cd 0.449766(14) 1.39359(4) 0.21245(5) 0.0860(3) Uani 1 1 d .
O1 O 0.29066(12) 0.7167(3) 0.1222(4) 0.0781(16) Uani 1 1 d .
O2 O 0.32643(13) 0.6839(4) 0.0447(4) 0.099(2) Uani 1 1 d .
O3 O 0.2760(2) 0.8541(5) 0.0228(8) 0.184(6) Uani 1 1 d .
O4 O 0.26414(15) 0.9216(4) 0.1247(7) 0.146(4) Uani 1 1 d .
O5 O 0.41619(15) 1.3124(4) 0.1495(4) 0.105(2) Uani 1 1 d .
O6 O 0.43295(15) 1.2661(4) 0.2575(5) 0.114(3) Uani 1 1 d .
O7 O 0.51178(13) 0.9116(4) 0.2080(4) 0.095(2) Uani 1 1 d .
O8 O 0.50078(15) 0.8373(4) 0.3086(4) 0.0951(19) Uani 1 1 d .
C1 C 0.32902(16) 0.8107(5) 0.1089(5) 0.070(2) Uani 1 1 d .
C2 C 0.31343(16) 0.8830(5) 0.1067(5) 0.068(2) Uani 1 1 d .
C3 C 0.32751(17) 0.9543(5) 0.1260(6) 0.078(2) Uani 1 1 d .
H3 H 0.3168 1.0033 0.1239 0.094 Uiso 1 1 calc R
C4 C 0.35643(16) 0.9569(5) 0.1481(5) 0.066(2) Uani 1 1 d .
C5 C 0.37209(16) 0.8841(5) 0.1535(5) 0.072(2) Uani 1 1 d .
C6 C 0.35818(16) 0.8130(5) 0.1333(6) 0.081(3) Uani 1 1 d .
H6 H 0.3688 0.7639 0.1362 0.097 Uiso 1 1 calc R
C7 C 0.31422(18) 0.7307(5) 0.0906(6) 0.077(2) Uani 1 1 d .
C8 C 0.2818(2) 0.8856(6) 0.0820(10) 0.113(5) Uani 1 1 d .
C9 C 0.37066(16) 1.0377(5) 0.1666(6) 0.074(2) Uani 1 1 d .
C10 C 0.3687(2) 1.0981(5) 0.1130(6) 0.087(3) Uani 1 1 d .
H10 H 0.3573 1.0902 0.0691 0.104 Uiso 1 1 calc R
C11 C 0.3837(2) 1.1712(6) 0.1242(6) 0.090(3) Uani 1 1 d .
H11 H 0.3823 1.2129 0.0879 0.108 Uiso 1 1 calc R
C12 C 0.40029(19) 1.1825(6) 0.1870(7) 0.089(3) Uani 1 1 d .
C13 C 0.4019(2) 1.1210(6) 0.2410(6) 0.084(3) Uani 1 1 d .
H13 H 0.4133 1.1279 0.2850 0.101 Uiso 1 1 calc R
C14 C 0.38647(19) 1.0491(5) 0.2288(6) 0.081(3) Uani 1 1 d .
H14 H 0.3872 1.0077 0.2654 0.098 Uiso 1 1 calc R
C15 C 0.4176(2) 1.2576(6) 0.1984(8) 0.093(3) Uani 1 1 d .
C16 C 0.40381(17) 0.8794(5) 0.1781(6) 0.074(2) Uani 1 1 d .
C17 C 0.42504(18) 0.9239(7) 0.1406(6) 0.090(3) Uani 1 1 d .
H17 H 0.4197 0.9575 0.0998 0.108 Uiso 1 1 calc R
C18 C 0.45378(19) 0.9192(7) 0.1628(7) 0.093(3) Uani 1 1 d .
H18 H 0.4683 0.9483 0.1361 0.112 Uiso 1 1 calc R
C19 C 0.46172(18) 0.8726(5) 0.2235(6) 0.078(2) Uani 1 1 d .
C20 C 0.4405(2) 0.8296(5) 0.2623(7) 0.091(3) Uani 1 1 d .
H20 H 0.4457 0.7983 0.3047 0.109 Uiso 1 1 calc R
C21 C 0.41172(19) 0.8327(5) 0.2388(6) 0.084(3) Uani 1 1 d .
H21 H 0.3973 0.8023 0.2646 0.101 Uiso 1 1 calc R
C22 C 0.4937(2) 0.8724(6) 0.2498(7) 0.082(3) Uani 1 1 d .
N1 N 0.30174(14) 0.5121(4) 0.1458(7) 0.097(3) Uani 1 1 d .
N2 N 0.32893(16) 0.4185(4) 0.2045(7) 0.098(3) Uani 1 1 d .
N3 N 0.27267(16) 0.0345(4) 0.3477(6) 0.090(2) Uani 1 1 d .
N4 N 0.27437(15) -0.0185(4) 0.4610(6) 0.089(3) Uani 1 1 d .
C23 C 0.31877(18) 0.4471(5) 0.1353(8) 0.090(3) Uani 1 1 d .
C24 C 0.30052(19) 0.5262(5) 0.2240(8) 0.092(3) Uani 1 1 d .
C25 C 0.3176(2) 0.4681(6) 0.2610(10) 0.102(4) Uani 1 1 d .
C26 C 0.3216(2) 0.4670(7) 0.3372(10) 0.115(4) Uani 1 1 d .
H26 H 0.3329 0.4269 0.3616 0.138 Uiso 1 1 calc R
C27 C 0.3077(2) 0.5292(6) 0.3762(8) 0.106(4) Uani 1 1 d .
H27 H 0.3107 0.5320 0.4288 0.127 Uiso 1 1 calc R
C28 C 0.2900(2) 0.5870(7) 0.3436(10) 0.114(4) Uani 1 1 d .
H28 H 0.2803 0.6261 0.3735 0.137 Uiso 1 1 calc R
C29 C 0.2868(2) 0.5866(6) 0.2660(10) 0.104(4) Uani 1 1 d .
H29 H 0.2754 0.6268 0.2418 0.124 Uiso 1 1 calc R
C30 C 0.34616(18) 0.3459(5) 0.2184(7) 0.099(3) Uani 1 1 d .
H30A H 0.3589 0.3550 0.2624 0.119 Uiso 1 1 calc R
H30B H 0.3589 0.3356 0.1746 0.119 Uiso 1 1 calc R
C31 C 0.32711(18) 0.2716(5) 0.2326(7) 0.088(3) Uani 1 1 d .
C32 C 0.30084(19) 0.2574(5) 0.1962(7) 0.094(3) Uani 1 1 d .
H32 H 0.2934 0.2966 0.1625 0.113 Uiso 1 1 calc R
C33 C 0.28518(19) 0.1868(5) 0.2082(7) 0.098(3) Uani 1 1 d .
H33 H 0.2674 0.1784 0.1821 0.117 Uiso 1 1 calc R
C34 C 0.2949(2) 0.1287(5) 0.2572(7) 0.088(3) Uani 1 1 d .
C35 C 0.3210(2) 0.1434(5) 0.2968(6) 0.090(3) Uani 1 1 d .
H35 H 0.3280 0.1052 0.3320 0.108 Uiso 1 1 calc R
C36 C 0.33646(19) 0.2151(5) 0.2836(7) 0.092(3) Uani 1 1 d .
H36 H 0.3539 0.2248 0.3107 0.111 Uiso 1 1 calc R
C37 C 0.2783(2) 0.0510(6) 0.2676(7) 0.101(3) Uani 1 1 d .
H37A H 0.2595 0.0542 0.2405 0.121 Uiso 1 1 calc R
H37B H 0.2897 0.0060 0.2459 0.121 Uiso 1 1 calc R
C38 C 0.28393(19) -0.0253(5) 0.3938(8) 0.092(3) Uani 1 1 d .
C39 C 0.25432(19) 0.0810(5) 0.3915(7) 0.087(3) Uani 1 1 d .
C40 C 0.2376(2) 0.1486(5) 0.3735(7) 0.088(3) Uani 1 1 d .
H40 H 0.2375 0.1716 0.3248 0.106 Uiso 1 1 calc R
C41 C 0.2212(2) 0.1795(5) 0.4317(8) 0.098(4) Uani 1 1 d .
H41 H 0.2087 0.2240 0.4217 0.118 Uiso 1 1 calc R
C42 C 0.22186(19) 0.1481(5) 0.5056(7) 0.089(3) Uani 1 1 d .
H42 H 0.2107 0.1727 0.5441 0.107 Uiso 1 1 calc R
C43 C 0.23909(18) 0.0809(5) 0.5212(7) 0.084(3) Uani 1 1 d .
H43 H 0.2395 0.0580 0.5700 0.101 Uiso 1 1 calc R
C44 C 0.25575(17) 0.0480(5) 0.4629(7) 0.082(3) Uani 1 1 d .
C45 C 0.3264(2) 0.4107(6) 0.0623(8) 0.116(4) Uani 1 1 d .
H45A H 0.3087 0.4113 0.0303 0.139 Uiso 1 1 calc R
H45B H 0.3317 0.3536 0.0709 0.139 Uiso 1 1 calc R
C46 C 0.3504(3) 0.4495(10) 0.0206(11) 0.173(7) Uani 1 1 d .
H46A H 0.3473 0.5079 0.0197 0.259 Uiso 1 1 calc R
H46B H 0.3507 0.4288 -0.0308 0.259 Uiso 1 1 calc R
H46C H 0.3690 0.4374 0.0452 0.259 Uiso 1 1 calc R
C47 C 0.3048(2) -0.0891(5) 0.3652(8) 0.104(4) Uani 1 1 d .
H47A H 0.3148 -0.1143 0.4085 0.125 Uiso 1 1 calc R
H47B H 0.3200 -0.0627 0.3342 0.125 Uiso 1 1 calc R
C48 C 0.2898(3) -0.1563(6) 0.3179(11) 0.156(6) Uani 1 1 d .
H48A H 0.2750 -0.1833 0.3484 0.234 Uiso 1 1 calc R
H48B H 0.3045 -0.1957 0.3019 0.234 Uiso 1 1 calc R
H48C H 0.2806 -0.1322 0.2738 0.234 Uiso 1 1 calc R
N5 N 0.41780(18) 1.4655(5) 0.2833(5) 0.085(2) Uani 1 1 d .
N6 N 0.39955(18) 1.5441(5) 0.3753(6) 0.099(3) Uani 1 1 d .
N7 N 0.4708(2) 1.9082(7) 0.5515(9) 0.133(5) Uani 1 1 d .
N8 N 0.45754(18) 2.0158(5) 0.6187(7) 0.105(3) Uani 1 1 d .
C49 C 0.4169(2) 1.4806(6) 0.3589(9) 0.116(4) Uani 1 1 d .
C50 C 0.3989(2) 1.5228(6) 0.2550(8) 0.098(3) Uani 1 1 d .
C51 C 0.3875(2) 1.5716(7) 0.3092(8) 0.104(4) Uani 1 1 d .
C52 C 0.3672(2) 1.6340(7) 0.2982(9) 0.116(4) Uani 1 1 d .
H52 H 0.3604 1.6671 0.3379 0.139 Uiso 1 1 calc R
C53 C 0.3581(3) 1.6434(8) 0.2251(10) 0.122(5) Uani 1 1 d .
H53 H 0.3439 1.6831 0.2133 0.147 Uiso 1 1 calc R
C54 C 0.3698(3) 1.5937(8) 0.1667(10) 0.119(4) Uani 1 1 d .
H54 H 0.3633 1.6024 0.1169 0.143 Uiso 1 1 calc R
C55 C 0.3898(2) 1.5351(7) 0.1793(7) 0.105(4) Uani 1 1 d .
H55 H 0.3974 1.5035 0.1395 0.126 Uiso 1 1 calc R
C56 C 0.3952(3) 1.5863(8) 0.4466(8) 0.122(4) Uani 1 1 d .
H56A H 0.3963 1.5467 0.4880 0.146 Uiso 1 1 calc R
H56B H 0.3754 1.6101 0.4471 0.146 Uiso 1 1 calc R
C57 C 0.4179(3) 1.6538(6) 0.4607(7) 0.103(3) Uani 1 1 d .
C58 C 0.4084(3) 1.7243(7) 0.4930(8) 0.132(5) Uani 1 1 d .
H58 H 0.3881 1.7335 0.4999 0.158 Uiso 1 1 calc R
C59 C 0.4286(3) 1.7821(8) 0.5157(9) 0.138(5) Uani 1 1 d .
H59 H 0.4222 1.8299 0.5398 0.165 Uiso 1 1 calc R
C60 C 0.4574(3) 1.7703(7) 0.5034(8) 0.113(4) Uani 1 1 d .
C61 C 0.4662(3) 1.7018(7) 0.4658(8) 0.120(4) Uani 1 1 d .
H61 H 0.4864 1.6939 0.4555 0.144 Uiso 1 1 calc R
C62 C 0.4466(3) 1.6454(7) 0.4433(8) 0.120(4) Uani 1 1 d .
H62 H 0.4529 1.5999 0.4153 0.144 Uiso 1 1 calc R
C63 C 0.4812(3) 1.8272(9) 0.5316(12) 0.199(10) Uani 1 1 d .
H63A H 0.4905 1.8029 0.5763 0.239 Uiso 1 1 calc R
H63B H 0.4964 1.8323 0.4924 0.239 Uiso 1 1 calc R
C64 C 0.4684(3) 1.9418(8) 0.6236(9) 0.149(6) Uani 1 1 d D
C65 C 0.4534(2) 2.0322(8) 0.5422(9) 0.106(4) Uani 1 1 d .
C66 C 0.4617(3) 1.9622(9) 0.5042(10) 0.117(4) Uani 1 1 d .
C67 C 0.4601(3) 1.9587(10) 0.4244(11) 0.146(6) Uani 1 1 d .
H67 H 0.4654 1.9115 0.3975 0.175 Uiso 1 1 calc R
C68 C 0.4507(6) 2.0253(12) 0.3893(10) 0.202(10) Uani 1 1 d .
H68 H 0.4488 2.0256 0.3364 0.242 Uiso 1 1 calc R
C69 C 0.4436(5) 2.0964(10) 0.4317(11) 0.187(9) Uani 1 1 d .
H69 H 0.4384 2.1437 0.4048 0.224 Uiso 1 1 calc R
C70 C 0.4438(4) 2.1000(9) 0.5060(10) 0.136(5) Uani 1 1 d .
H70 H 0.4376 2.1467 0.5325 0.164 Uiso 1 1 calc R
C71 C 0.4327(4) 1.4317(9) 0.4156(9) 0.148(5) Uani 1 1 d .
H71A H 0.4340 1.4627 0.4628 0.178 Uiso 1 1 calc R
H71B H 0.4528 1.4214 0.3977 0.178 Uiso 1 1 calc R
C72 C 0.4177(4) 1.3510(9) 0.4313(9) 0.179(8) Uani 1 1 d .
H72A H 0.3979 1.3608 0.4500 0.268 Uiso 1 1 calc R
H72B H 0.4289 1.3213 0.4691 0.268 Uiso 1 1 calc R
H72C H 0.4167 1.3194 0.3851 0.268 Uiso 1 1 calc R
C73 C 0.4709(5) 1.8875(13) 0.6954(9) 0.277(17) Uani 1 1 d D
H73A H 0.4571 1.9095 0.7329 0.333 Uiso 1 1 calc R
H73B H 0.4636 1.8333 0.6816 0.333 Uiso 1 1 calc R
C74 C 0.4993(6) 1.8762(18) 0.7334(17) 0.40(3) Uani 1 1 d D
H74A H 0.5034 1.8186 0.7388 0.602 Uiso 1 1 d R
H74B H 0.4988 1.9016 0.7829 0.602 Uiso 1 1 d R
H74C H 0.5146 1.9013 0.7030 0.602 Uiso 1 1 d R
O9 O 0.2676(2) 0.7145(7) -0.0407(8) 0.181(4) Uani 1 1 d .

loop_
_atom_site_aniso_label
_atom_site_aniso_U_11
_atom_site_aniso_U_22
_atom_site_aniso_U_33
_atom_site_aniso_U_23
_atom_site_aniso_U_13
_atom_site_aniso_U_12
O10 0.181(12) 0.195(13) 0.38(2) -0.026(14) 0.063(13) 0.018(10)
Cd1 0.0571(4) 0.0523(4) 0.1889(9) -0.0397(4) -0.0226(4) 0.0062(3)
Cd2 0.0646(4) 0.0611(4) 0.1323(7) 0.0070(4) -0.0204(4) -0.0164(3)
O1 0.057(3) 0.044(3) 0.133(5) 0.003(3) -0.006(3) -0.007(2)
O2 0.072(4) 0.072(4) 0.154(6) -0.035(4) -0.011(4) 0.002(3)
O3 0.203(10) 0.072(5) 0.278(13) 0.070(7) -0.165(10) -0.066(6)
O4 0.051(4) 0.073(4) 0.315(13) 0.074(7) 0.012(6) 0.001(3)
O5 0.099(5) 0.089(5) 0.127(6) -0.005(4) 0.012(4) -0.046(4)
O6 0.084(4) 0.064(4) 0.195(8) 0.005(5) -0.033(5) -0.021(3)
O7 0.060(4) 0.089(4) 0.134(6) -0.001(4) -0.015(4) 0.008(3)
O8 0.090(4) 0.075(4) 0.120(5) -0.004(4) -0.016(4) 0.014(3)
C1 0.050(4) 0.054(4) 0.105(6) -0.005(4) 0.000(4) -0.009(3)
C2 0.050(4) 0.057(4) 0.098(6) 0.010(4) 0.001(4) -0.005(3)
C3 0.056(4) 0.049(4) 0.129(8) 0.001(5) 0.007(5) -0.010(3)
C4 0.053(4) 0.057(4) 0.087(6) -0.004(4) 0.007(4) -0.007(3)
C5 0.047(4) 0.065(5) 0.103(6) -0.004(4) 0.005(4) -0.008(3)
C6 0.047(4) 0.054(4) 0.141(8) -0.015(5) -0.008(4) -0.001(3)
C7 0.058(5) 0.051(5) 0.123(8) -0.006(5) -0.019(5) 0.001(4)
C8 0.063(6) 0.044(5) 0.231(16) 0.039(7) -0.031(8) -0.021(4)
C9 0.044(4) 0.056(5) 0.121(7) 0.001(5) 0.004(4) -0.012(3)
C10 0.071(5) 0.067(6) 0.124(8) 0.001(5) -0.003(5) -0.021(4)
C11 0.082(6) 0.070(6) 0.119(8) 0.011(5) 0.006(6) -0.019(5)
C12 0.057(5) 0.068(6) 0.143(9) -0.013(6) 0.014(5) -0.019(4)
C13 0.075(6) 0.077(6) 0.101(7) -0.006(5) 0.004(5) -0.009(5)
C14 0.074(5) 0.055(5) 0.114(8) -0.001(5) 0.009(5) -0.012(4)
C15 0.067(5) 0.056(5) 0.155(10) 0.001(6) 0.009(6) -0.014(4)
C16 0.057(4) 0.052(4) 0.114(7) -0.012(5) -0.009(4) -0.011(4)
C17 0.058(5) 0.104(7) 0.109(8) 0.005(6) -0.013(5) -0.003(5)
C18 0.050(5) 0.108(7) 0.121(8) -0.010(7) 0.006(5) -0.004(5)
C19 0.058(5) 0.064(5) 0.112(7) -0.010(5) -0.006(5) 0.007(4)
C20 0.080(6) 0.053(5) 0.140(9) -0.001(5) -0.023(6) 0.003(4)
C21 0.063(5) 0.059(5) 0.131(8) -0.006(5) 0.002(5) -0.008(4)
C22 0.063(5) 0.068(5) 0.115(8) -0.015(6) -0.004(5) 0.005(4)
N1 0.050(4) 0.042(4) 0.198(10) -0.002(5) 0.005(5) -0.004(3)
N2 0.053(4) 0.044(4) 0.199(10) -0.006(5) 0.008(5) -0.005(3)
N3 0.069(4) 0.043(4) 0.159(8) 0.009(5) -0.004(5) -0.005(3)
N4 0.051(4) 0.048(4) 0.168(9) 0.011(5) -0.004(5) -0.002(3)
C23 0.052(5) 0.054(5) 0.163(10) -0.009(6) 0.011(6) -0.008(4)
C24 0.054(5) 0.049(5) 0.173(11) 0.009(6) 0.009(6) -0.006(4)
C25 0.056(5) 0.053(5) 0.198(13) 0.001(7) 0.020(7) -0.015(4)
C26 0.063(6) 0.071(7) 0.212(15) 0.020(9) 0.020(8) -0.012(5)
C27 0.080(6) 0.076(7) 0.161(11) 0.016(7) 0.011(7) -0.021(6)
C28 0.080(7) 0.074(7) 0.188(14) 0.016(8) 0.018(8) -0.019(5)
C29 0.058(5) 0.051(5) 0.202(14) 0.000(7) 0.017(7) -0.002(4)
C30 0.055(5) 0.053(5) 0.190(11) 0.013(6) 0.001(6) -0.005(4)
C31 0.056(5) 0.041(4) 0.168(10) 0.003(5) 0.008(5) 0.000(3)
C32 0.063(5) 0.054(5) 0.166(10) 0.016(6) 0.002(6) -0.002(4)
C33 0.057(5) 0.054(5) 0.182(11) 0.002(6) -0.006(6) -0.005(4)
C34 0.077(6) 0.047(4) 0.141(9) -0.005(5) 0.014(6) -0.007(4)
C35 0.079(6) 0.055(5) 0.136(9) -0.001(5) 0.006(6) -0.005(4)
C36 0.060(5) 0.064(5) 0.153(9) -0.008(6) 0.005(5) -0.005(4)
C37 0.088(7) 0.061(6) 0.153(11) 0.005(6) -0.003(6) -0.019(5)
C38 0.052(5) 0.052(5) 0.173(11) 0.014(6) 0.004(6) -0.006(4)
C39 0.059(5) 0.048(4) 0.155(10) 0.006(6) -0.011(5) -0.011(4)
C40 0.073(5) 0.054(5) 0.138(9) 0.013(5) -0.010(6) -0.002(4)
C41 0.066(5) 0.047(5) 0.181(12) 0.018(6) -0.019(6) 0.007(4)
C42 0.068(5) 0.050(5) 0.149(10) 0.016(6) -0.004(5) 0.006(4)
C43 0.063(5) 0.053(5) 0.136(9) 0.015(5) -0.017(5) -0.004(4)
C44 0.055(5) 0.045(4) 0.146(9) 0.020(5) -0.004(5) -0.004(3)
C45 0.073(6) 0.071(6) 0.203(14) -0.015(8) 0.000(7) 0.021(5)
C46 0.135(12) 0.146(13) 0.237(19) -0.061(13) 0.041(12) -0.033(11)
C47 0.083(6) 0.052(5) 0.178(12) 0.003(6) 0.005(7) 0.003(4)
C48 0.105(9) 0.053(6) 0.31(2) -0.016(9) -0.016(11) 0.007(6)
N5 0.097(5) 0.068(5) 0.090(6) 0.005(4) -0.028(4) -0.006(4)
N6 0.083(5) 0.070(5) 0.145(8) 0.001(5) -0.012(5) -0.006(4)
N7 0.096(7) 0.100(7) 0.204(13) -0.065(8) -0.030(7) 0.028(6)
N8 0.079(5) 0.085(6) 0.150(9) -0.028(6) -0.026(5) 0.007(4)
C49 0.096(7) 0.067(6) 0.184(14) 0.016(8) -0.040(8) -0.002(6)
C50 0.087(7) 0.059(6) 0.149(10) 0.006(6) 0.002(7) -0.014(5)
C51 0.069(6) 0.070(6) 0.172(12) 0.012(7) -0.006(7) -0.022(5)
C52 0.083(7) 0.080(7) 0.184(14) 0.038(8) -0.010(8) -0.020(6)
C53 0.077(7) 0.099(9) 0.191(15) 0.035(10) -0.011(8) -0.018(6)
C54 0.077(7) 0.096(8) 0.184(14) 0.019(9) -0.025(8) -0.022(6)
C55 0.068(6) 0.104(8) 0.142(10) 0.032(7) -0.021(6) -0.021(6)
C56 0.102(8) 0.101(8) 0.163(12) -0.022(8) 0.031(8) -0.010(7)
C57 0.106(8) 0.077(7) 0.127(9) -0.024(6) 0.025(7) -0.021(6)
C58 0.128(10) 0.106(9) 0.162(12) -0.043(8) 0.068(9) -0.039(8)
C59 0.120(10) 0.108(9) 0.186(14) -0.067(9) 0.026(9) -0.010(8)
C60 0.109(8) 0.080(7) 0.152(11) -0.034(7) 0.000(8) 0.010(6)
C61 0.103(8) 0.093(8) 0.165(12) -0.041(8) 0.001(8) 0.004(7)
C62 0.106(9) 0.090(8) 0.164(12) -0.039(8) 0.014(8) -0.003(7)
C63 0.135(12) 0.142(12) 0.32(2) -0.138(15) -0.083(14) 0.048(10)
C64 0.131(10) 0.108(9) 0.209(16) -0.088(11) -0.058(10) 0.048(8)
C65 0.075(6) 0.095(8) 0.149(12) -0.040(8) 0.013(7) -0.018(6)
C66 0.076(7) 0.121(11) 0.156(13) -0.063(10) 0.019(7) -0.019(7)
C67 0.143(12) 0.118(12) 0.177(17) -0.041(11) 0.050(11) -0.034(10)
C68 0.36(3) 0.126(14) 0.119(13) -0.036(11) 0.038(15) -0.052(17)
C69 0.31(3) 0.131(14) 0.122(13) -0.021(11) 0.033(14) -0.035(14)
C70 0.167(14) 0.102(10) 0.141(13) -0.020(9) 0.048(10) -0.011(9)
C71 0.186(15) 0.105(10) 0.153(13) 0.025(9) -0.032(11) 0.001(10)
C72 0.30(2) 0.096(10) 0.143(13) 0.045(9) -0.001(13) -0.010(12)
C73 0.34(3) 0.34(3) 0.155(15) -0.126(17) -0.151(17) 0.27(3)
C74 0.63(7) 0.34(4) 0.23(3) -0.01(3) -0.02(4) 0.27(5)
O9 0.154(9) 0.150(9) 0.239(12) -0.022(9) -0.033(8) 0.010(7)

loop_
_atom_type_symbol
_atom_type_description
_atom_type_scat_dispersion_real
_atom_type_scat_dispersion_imag
_atom_type_scat_source
C C 0.0033 0.0016 'International Tables Vol C Tables 4.2.6.8 and 6.1.1.4'
H H 0.0000 0.0000 'International Tables Vol C Tables 4.2.6.8 and 6.1.1.4'
N N 0.0061 0.0033 'International Tables Vol C Tables 4.2.6.8 and 6.1.1.4'
O O 0.0106 0.0060 'International Tables Vol C Tables 4.2.6.8 and 6.1.1.4'
Cd Cd -0.8075 1.2024 'International Tables Vol C Tables 4.2.6.8 and 6.1.1.4'
Zn Zn 0.2839 1.4301 'International Tables Vol C Tables 4.2.6.8 and 6.1.1.4'

loop_
_geom_angle_atom_site_label_1
_geom_angle_atom_site_label_2
_geom_angle_atom_site_label_3
_geom_angle
_geom_angle_site_symmetry_1
_geom_angle_site_symmetry_3
O1 Cd1 N4 154.4(3) . 3_554
O1 Cd1 N1 98.7(3) . .
N4 Cd1 N1 100.5(3) 3_554 .
O1 Cd1 O4 96.1(2) . 4_565
N4 Cd1 O4 101.0(3) 3_554 4_565
N1 Cd1 O4 88.9(3) . 4_565
O1 Cd1 O2 54.1(2) . .
N4 Cd1 O2 107.8(3) 3_554 .
N1 Cd1 O2 93.7(2) . .
O4 Cd1 O2 150.1(2) 4_565 .
O1 Cd1 O9 76.3(3) . .
N4 Cd1 O9 81.0(3) 3_554 .
N1 Cd1 O9 165.9(3) . .
O4 Cd1 O9 104.7(4) 4_565 .
O2 Cd1 O9 72.7(3) . .
O1 Cd1 C7 26.7(2) . .
N4 Cd1 C7 132.4(3) 3_554 .
N1 Cd1 C7 98.0(3) . .
O4 Cd1 C7 122.8(3) 4_565 .
O2 Cd1 C7 27.3(2) . .
O9 Cd1 C7 71.6(3) . .
N5 Cd2 N8 99.3(3) . 3_584
N5 Cd2 O7 94.7(3) . 7_666
N8 Cd2 O7 104.5(3) 3_584 7_666
N5 Cd2 O5 98.5(3) . .
N8 Cd2 O5 97.5(3) 3_584 .
O7 Cd2 O5 152.1(3) 7_666 .
N5 Cd2 O6 94.0(3) . .
N8 Cd2 O6 151.9(4) 3_584 .
O7 Cd2 O6 98.9(3) 7_666 .
O5 Cd2 O6 55.8(3) . .
N5 Cd2 O8 150.6(3) . 7_666
N8 Cd2 O8 89.7(3) 3_584 7_666
O7 Cd2 O8 55.9(3) 7_666 7_666
O5 Cd2 O8 108.1(3) . 7_666
O6 Cd2 O8 90.7(2) . 7_666
N5 Cd2 C22 123.2(3) . 7_666
N8 Cd2 C22 96.9(3) 3_584 7_666
O7 Cd2 C22 28.5(3) 7_666 7_666
O5 Cd2 C22 132.6(3) . 7_666
O6 Cd2 C22 96.3(3) . 7_666
O8 Cd2 C22 27.4(3) 7_666 7_666
N5 Cd2 C15 98.0(3) . .
N8 Cd2 C15 124.6(4) 3_584 .
O7 Cd2 C15 125.9(3) 7_666 .
O5 Cd2 C15 27.7(3) . .
O6 Cd2 C15 28.1(3) . .
O8 Cd2 C15 99.7(3) 7_666 .
C22 Cd2 C15 115.8(3) 7_666 .
C7 O1 Cd1 98.2(5) . .
C7 O2 Cd1 83.1(5) . .
C8 O4 Cd1 101.4(9) . 4_565
C15 O5 Cd2 92.8(6) . .
C15 O6 Cd2 89.8(6) . .
C22 O7 Cd2 94.0(6) . 7_656
C22 O8 Cd2 86.3(6) . 7_656
C2 C1 C6 118.1(7) . .
C2 C1 C7 121.0(7) . .
C6 C1 C7 120.8(7) . .
C3 C2 C1 119.2(7) . .
C3 C2 C8 119.4(8) . .
C1 C2 C8 121.4(7) . .
C4 C3 C2 122.7(8) . .
C4 C3 H3 118.6 . .
C2 C3 H3 118.6 . .
C3 C4 C5 118.7(7) . .
C3 C4 C9 119.8(7) . .
C5 C4 C9 121.5(7) . .
C6 C5 C4 118.6(7) . .
C6 C5 C16 118.1(7) . .
C4 C5 C16 123.3(7) . .
C5 C6 C1 122.6(7) . .
C5 C6 H6 118.7 . .
C1 C6 H6 118.7 . .
O1 C7 O2 124.4(8) . .
O1 C7 C1 116.9(8) . .
O2 C7 C1 118.6(8) . .
O1 C7 Cd1 55.0(4) . .
O2 C7 Cd1 69.5(4) . .
C1 C7 Cd1 170.9(6) . .
O3 C8 O4 126.3(12) . .
O3 C8 C2 117.0(14) . .
O4 C8 C2 116.7(13) . .
C14 C9 C10 120.4(8) . .
C14 C9 C4 122.2(8) . .
C10 C9 C4 117.2(8) . .
C9 C10 C11 119.4(10) . .
C9 C10 H10 120.3 . .
C11 C10 H10 120.3 . .
C12 C11 C10 120.4(10) . .
C12 C11 H11 119.8 . .
C10 C11 H11 119.8 . .
C11 C12 C13 119.5(8) . .
C11 C12 C15 121.5(10) . .
C13 C12 C15 119.0(10) . .
C14 C13 C12 118.9(10) . .
C14 C13 H13 120.5 . .
C12 C13 H13 120.5 . .
C9 C14 C13 121.4(9) . .
C9 C14 H14 119.3 . .
C13 C14 H14 119.3 . .
O5 C15 O6 121.4(9) . .
O5 C15 C12 118.7(11) . .
O6 C15 C12 119.8(10) . .
O5 C15 Cd2 59.4(5) . .
O6 C15 Cd2 62.1(5) . .
C12 C15 Cd2 177.4(9) . .
C21 C16 C17 119.5(8) . .
C21 C16 C5 120.4(8) . .
C17 C16 C5 120.1(9) . .
C18 C17 C16 119.9(10) . .
C18 C17 H17 120.0 . .
C16 C17 H17 120.0 . .
C17 C18 C19 120.7(10) . .
C17 C18 H18 119.7 . .
C19 C18 H18 119.7 . .
C18 C19 C20 119.6(8) . .
C18 C19 C22 119.5(9) . .
C20 C19 C22 120.8(9) . .
C21 C20 C19 119.7(10) . .
C21 C20 H20 120.1 . .
C19 C20 H20 120.1 . .
C16 C21 C20 120.5(9) . .
C16 C21 H21 119.7 . .
C20 C21 H21 119.7 . .
O8 C22 O7 123.7(9) . .
O8 C22 C19 120.5(10) . .
O7 C22 C19 115.7(10) . .
O8 C22 Cd2 66.4(5) . 7_656
O7 C22 Cd2 57.5(5) . 7_656
C19 C22 Cd2 171.7(7) . 7_656
C23 N1 C24 107.0(10) . .
C23 N1 Cd1 132.3(10) . .
C24 N1 Cd1 120.5(6) . .
C25 N2 C23 108.2(9) . .
C25 N2 C30 124.2(11) . .
C23 N2 C30 127.4(10) . .
C39 N3 C38 106.8(10) . .
C39 N3 C37 123.3(8) . .
C38 N3 C37 129.8(9) . .
C38 N4 C44 107.6(9) . .
C38 N4 Cd1 131.2(6) . 3
C44 N4 Cd1 120.9(8) . 3
N1 C23 N2 109.9(10) . .
N1 C23 C45 126.0(12) . .
N2 C23 C45 124.1(9) . .
C29 C24 C25 119.3(14) . .
C29 C24 N1 131.5(11) . .
C25 C24 N1 109.2(10) . .
C26 C25 N2 131.0(12) . .
C26 C25 C24 123.3(12) . .
N2 C25 C24 105.6(13) . .
C25 C26 C27 115.0(12) . .
C25 C26 H26 122.5 . .
C27 C26 H26 122.5 . .
C28 C27 C26 124.6(15) . .
C28 C27 H27 117.7 . .
C26 C27 H27 117.7 . .
C27 C28 C29 118.4(14) . .
C27 C28 H28 120.8 . .
C29 C28 H28 120.8 . .
C28 C29 C24 119.2(12) . .
C28 C29 H29 120.4 . .
C24 C29 H29 120.4 . .
N2 C30 C31 112.6(7) . .
N2 C30 H30A 109.1 . .
C31 C30 H30A 109.1 . .
N2 C30 H30B 109.1 . .
C31 C30 H30B 109.1 . .
H30A C30 H30B 107.8 . .
C36 C31 C32 117.6(8) . .
C36 C31 C30 118.8(8) . .
C32 C31 C30 123.6(9) . .
C31 C32 C33 121.2(9) . .
C31 C32 H32 119.4 . .
C33 C32 H32 119.4 . .
C34 C33 C32 121.4(9) . .
C34 C33 H33 119.3 . .
C32 C33 H33 119.3 . .
C33 C34 C35 118.2(8) . .
C33 C34 C37 120.9(9) . .
C35 C34 C37 120.8(10) . .
C34 C35 C36 119.3(10) . .
C34 C35 H35 120.3 . .
C36 C35 H35 120.3 . .
C31 C36 C35 122.1(9) . .
C31 C36 H36 118.9 . .
C35 C36 H36 118.9 . .
N3 C37 C34 111.4(9) . .
N3 C37 H37A 109.3 . .
C34 C37 H37A 109.3 . .
N3 C37 H37B 109.3 . .
C34 C37 H37B 109.3 . .
H37A C37 H37B 108.0 . .
N4 C38 N3 111.4(9) . .
N4 C38 C47 126.4(10) . .
N3 C38 C47 122.2(12) . .
N3 C39 C44 105.6(8) . .
N3 C39 C40 130.7(11) . .
C44 C39 C40 123.6(10) . .
C41 C40 C39 115.1(10) . .
C41 C40 H40 122.4 . .
C39 C40 H40 122.4 . .
C40 C41 C42 123.4(8) . .
C40 C41 H41 118.3 . .
C42 C41 H41 118.3 . .
C43 C42 C41 119.5(10) . .
C43 C42 H42 120.2 . .
C41 C42 H42 120.3 . .
C42 C43 C44 118.0(10) . .
C42 C43 H43 121.0 . .
C44 C43 H43 121.0 . .
C39 C44 N4 108.6(10) . .
C39 C44 C43 120.2(8) . .
N4 C44 C43 131.2(10) . .
C23 C45 C46 116.3(11) . .
C23 C45 H45A 108.2 . .
C46 C45 H45A 108.2 . .
C23 C45 H45B 108.2 . .
C46 C45 H45B 108.2 . .
H45A C45 H45B 107.4 . .
C45 C46 H46A 109.5 . .
C45 C46 H46B 109.5 . .
H46A C46 H46B 109.5 . .
C45 C46 H46C 109.5 . .
H46A C46 H46C 109.5 . .
H46B C46 H46C 109.5 . .
C38 C47 C48 113.9(9) . .
C38 C47 H47A 108.8 . .
C48 C47 H47A 108.8 . .
C38 C47 H47B 108.8 . .
C48 C47 H47B 108.8 . .
H47A C47 H47B 107.7 . .
C47 C48 H48A 109.5 . .
C47 C48 H48B 109.5 . .
H48A C48 H48B 109.5 . .
C47 C48 H48C 109.5 . .
H48A C48 H48C 109.5 . .
H48B C48 H48C 109.5 . .
C49 N5 C50 102.5(9) . .
C49 N5 Cd2 131.4(7) . .
C50 N5 Cd2 124.2(8) . .
C49 N6 C51 107.9(11) . .
C49 N6 C56 129.9(12) . .
C51 N6 C56 121.9(10) . .
C66 N7 C64 107.2(11) . .
C66 N7 C63 125.4(15) . .
C64 N7 C63 127.5(15) . .
C64 N8 C65 107.1(11) . .
C64 N8 Cd2 128.4(10) . 3_585
C65 N8 Cd2 124.4(7) . 3_585
N6 C49 N5 111.9(10) . .
N6 C49 C71 124.3(15) . .
N5 C49 C71 123.8(12) . .
C51 C50 N5 112.9(12) . .
C51 C50 C55 118.3(11) . .
N5 C50 C55 128.8(12) . .
C50 C51 N6 104.8(11) . .
C50 C51 C52 126.2(14) . .
N6 C51 C52 128.9(14) . .
C53 C52 C51 114.6(15) . .
C53 C52 H52 122.7 . .
C51 C52 H52 122.7 . .
C52 C53 C54 120.6(13) . .
C52 C53 H53 119.7 . .
C54 C53 H53 119.7 . .
C55 C54 C53 123.1(15) . .
C55 C54 H54 118.4 . .
C53 C54 H54 118.4 . .
C54 C55 C50 117.2(14) . .
C54 C55 H55 121.4 . .
C50 C55 H55 121.4 . .
N6 C56 C57 113.2(9) . .
N6 C56 H56A 108.9 . .
C57 C56 H56A 108.9 . .
N6 C56 H56B 108.9 . .
C57 C56 H56B 108.9 . .
H56A C56 H56B 107.7 . .
C62 C57 C58 119.5(11) . .
C62 C57 C56 122.5(10) . .
C58 C57 C56 118.0(11) . .
C57 C58 C59 119.7(12) . .
C57 C58 H58 120.1 . .
C59 C58 H58 120.1 . .
C60 C59 C58 120.1(11) . .
C60 C59 H59 119.9 . .
C58 C59 H59 119.9 . .
C59 C60 C61 119.0(11) . .
C59 C60 C63 123.6(11) . .
C61 C60 C63 117.4(11) . .
C62 C61 C60 121.1(12) . .
C62 C61 H61 119.4 . .
C60 C61 H61 119.4 . .
C57 C62 C61 120.1(11) . .
C57 C62 H62 120.0 . .
C61 C62 H62 120.0 . .
N7 C63 C60 114.4(11) . .
N7 C63 H63A 108.7 . .
C60 C63 H63A 108.7 . .
N7 C63 H63B 108.7 . .
C60 C63 H63B 108.7 . .
H63A C63 H63B 107.6 . .
N8 C64 N7 109.6(14) . .
N8 C64 C73 127.7(13) . .
N7 C64 C73 120.9(11) . .
C70 C65 C66 122.8(16) . .
C70 C65 N8 131.3(12) . .
C66 C65 N8 105.9(14) . .
N7 C66 C65 110.2(14) . .
N7 C66 C67 129.5(14) . .
C65 C66 C67 120.3(17) . .
C68 C67 C66 116.6(16) . .
C68 C67 H67 121.7 . .
C66 C67 H67 121.7 . .
C67 C68 C69 120.2(17) . .
C67 C68 H68 119.9 . .
C69 C68 H68 119.9 . .
C70 C69 C68 124.1(19) . .
C70 C69 H69 118.0 . .
C68 C69 H69 118.0 . .
C69 C70 C65 115.8(15) . .
C69 C70 H70 122.1 . .
C65 C70 H70 122.1 . .
C49 C71 C72 112.7(13) . .
C49 C71 H71A 109.1 . .
C72 C71 H71A 109.1 . .
C49 C71 H71B 109.1 . .
C72 C71 H71B 109.1 . .
H71A C71 H71B 107.8 . .
C71 C72 H72A 109.5 . .
C71 C72 H72B 109.5 . .
H72A C72 H72B 109.5 . .
C71 C72 H72C 109.5 . .
H72A C72 H72C 109.5 . .
H72B C72 H72C 109.5 . .
C74 C73 C64 121(2) . .
C74 C73 H73A 107.1 . .
C64 C73 H73A 107.1 . .
C74 C73 H73B 107.1 . .
C64 C73 H73B 107.1 . .
H73A C73 H73B 106.8 . .
C73 C74 H74A 109.7 . .
C73 C74 H74B 109.9 . .
H74A C74 H74B 109.5 . .
C73 C74 H74C 108.8 . .
H74A C74 H74C 109.5 . .
H74B C74 H74C 109.5 . .

loop_
_geom_bond_atom_site_label_1
_geom_bond_atom_site_label_2
_geom_bond_distance
_geom_bond_site_symmetry_2
Cd1 O1 2.257(5) .
Cd1 N4 2.291(9) 3_554
Cd1 N1 2.302(9) .
Cd1 O4 2.316(9) 4_565
Cd1 O2 2.572(6) .
Cd1 O9 2.718(13) .
Cd1 C7 2.725(8) .
Cd2 N5 2.273(9) .
Cd2 N8 2.279(10) 3_584
Cd2 O7 2.282(6) 7_666
Cd2 O5 2.333(6) .
Cd2 O6 2.392(7) .
Cd2 O8 2.478(7) 7_666
Cd2 C22 2.699(9) 7_666
Cd2 C15 2.706(9) .
O1 C7 1.239(10) .
O2 C7 1.261(11) .
O3 C8 1.208(18) .
O4 C8 1.262(17) .
O4 Cd1 2.316(9) 4_565
O5 C15 1.261(12) .
O6 C15 1.276(13) .
O7 C22 1.291(12) .
O7 Cd2 2.282(6) 7_656
O8 C22 1.245(12) .
O8 Cd2 2.478(7) 7_656
C1 C2 1.397(11) .
C1 C6 1.405(10) .
C1 C7 1.526(11) .
C2 C3 1.391(11) .
C2 C8 1.515(12) .
C3 C4 1.383(11) .
C3 H3 0.9500 .
C4 C5 1.409(11) .
C4 C9 1.528(11) .
C5 C6 1.388(11) .
C5 C16 1.519(11) .
C6 H6 0.9500 .
C9 C14 1.339(13) .
C9 C10 1.390(13) .
C10 C11 1.409(12) .
C10 H10 0.9500 .
C11 C12 1.367(14) .
C11 H11 0.9500 .
C12 C13 1.406(14) .
C12 C15 1.492(12) .
C13 C14 1.404(12) .
C13 H13 0.9500 .
C14 H14 0.9500 .
C16 C21 1.381(13) .
C16 C17 1.392(13) .
C17 C18 1.377(12) .
C17 H17 0.9500 .
C18 C19 1.380(14) .
C18 H18 0.9500 .
C19 C20 1.390(13) .
C19 C22 1.537(12) .
C20 C21 1.384(12) .
C20 H20 0.9500 .
C21 H21 0.9500 .
C22 Cd2 2.699(9) 7_656
N1 C23 1.345(11) .
N1 C24 1.417(14) .
N2 C25 1.403(15) .
N2 C23 1.403(14) .
N2 C30 1.461(11) .
N3 C39 1.384(13) .
N3 C38 1.389(13) .
N3 C37 1.479(14) .
N4 C38 1.282(14) .
N4 C44 1.395(11) .
N4 Cd1 2.291(9) 3
C23 C45 1.477(16) .
C24 C29 1.402(15) .
C24 C25 1.406(15) .
C25 C26 1.373(17) .
C26 C27 1.399(16) .
C26 H26 0.9500 .
C27 C28 1.385(16) .
C27 H27 0.9500 .
C28 C29 1.394(18) .
C28 H28 0.9500 .
C29 H29 0.9500 .
C30 C31 1.532(11) .
C30 H30A 0.9900 .
C30 H30B 0.9900 .
C31 C36 1.376(14) .
C31 C32 1.387(13) .
C32 C33 1.390(12) .
C32 H32 0.9500 .
C33 C34 1.376(14) .
C33 H33 0.9500 .
C34 C35 1.407(14) .
C34 C37 1.509(12) .
C35 C36 1.405(12) .
C35 H35 0.9500 .
C36 H36 0.9500 .
C37 H37A 0.9900 .
C37 H37B 0.9900 .
C38 C47 1.515(14) .
C39 C44 1.389(14) .
C39 C40 1.394(12) .
C40 C41 1.381(15) .
C40 H40 0.9500 .
C41 C42 1.420(15) .
C41 H41 0.9500 .
C42 C43 1.394(12) .
C42 H42 0.9500 .
C43 C44 1.402(14) .
C43 H43 0.9500 .
C45 C46 1.476(18) .
C45 H45A 0.9900 .
C45 H45B 0.9900 .
C46 H46A 0.9800 .
C46 H46B 0.9800 .
C46 H46C 0.9800 .
C47 C48 1.559(16) .
C47 H47A 0.9900 .
C47 H47B 0.9900 .
C48 H48A 0.9800 .
C48 H48B 0.9800 .
C48 H48C 0.9800 .
N5 C49 1.374(16) .
N5 C50 1.381(13) .
N6 C49 1.353(14) .
N6 C51 1.382(14) .
N6 C56 1.467(15) .
N7 C66 1.299(18) .
N7 C64 1.409(18) .
N7 C63 1.470(15) .
N8 C64 1.326(14) .
N8 C65 1.406(16) .
N8 Cd2 2.279(10) 3_585
C49 C71 1.485(17) .
C50 C51 1.367(16) .
C50 C55 1.429(16) .
C51 C52 1.403(16) .
C52 C53 1.380(18) .
C52 H52 0.9500 .
C53 C54 1.433(19) .
C53 H53 0.9500 .
C54 C55 1.353(16) .
C54 H54 0.9500 .
C55 H55 0.9500 .
C56 C57 1.551(15) .
C56 H56A 0.9900 .
C56 H56B 0.9900 .
C57 C62 1.356(15) .
C57 C58 1.375(15) .
C58 C59 1.396(16) .
C58 H58 0.9500 .
C59 C60 1.349(16) .
C59 H59 0.9500 .
C60 C61 1.382(14) .
C60 C63 1.528(17) .
C61 C62 1.360(15) .
C61 H61 0.9500 .
C62 H62 0.9500 .
C63 H63A 0.9900 .
C63 H63B 0.9900 .
C64 C73 1.571(16) .
C65 C70 1.371(19) .
C65 C66 1.398(16) .
C66 C67 1.43(2) .
C67 C68 1.34(2) .
C67 H67 0.9500 .
C68 C69 1.44(2) .
C68 H68 0.9500 .
C69 C70 1.33(2) .
C69 H69 0.9500 .
C70 H70 0.9500 .
C71 C72 1.53(2) .
C71 H71A 0.9900 .
C71 H71B 0.9900 .
C72 H72A 0.9800 .
C72 H72B 0.9800 .
C72 H72C 0.9800 .
C73 C74 1.478(19) .
C73 H73A 0.9900 .
C73 H73B 0.9900 .
C74 H74A 0.9800 .
C74 H74B 0.9800 .
C74 H74C 0.9800 .

loop_
_geom_torsion_atom_site_label_1
_geom_torsion_atom_site_label_2
_geom_torsion_atom_site_label_3
_geom_torsion_atom_site_label_4
_geom_torsion
_geom_torsion_site_symmetry_1
_geom_torsion_site_symmetry_4
N4 Cd1 O1 C7 -47.9(8) 3_554 .
N1 Cd1 O1 C7 90.4(6) . .
O4 Cd1 O1 C7 -179.8(6) 4_565 .
O2 Cd1 O1 C7 2.2(5) . .
O9 Cd1 O1 C7 -76.1(6) . .
O1 Cd1 O2 C7 -2.2(5) . .
N4 Cd1 O2 C7 157.4(5) 3_554 .
N1 Cd1 O2 C7 -100.3(6) . .
O4 Cd1 O2 C7 -6.2(10) 4_565 .
O9 Cd1 O2 C7 83.2(6) . .
N5 Cd2 O5 C15 -91.2(6) . .
N8 Cd2 O5 C15 168.1(6) 3_584 .
O7 Cd2 O5 C15 26.1(9) 7_666 .
O6 Cd2 O5 C15 -2.0(6) . .
O8 Cd2 O5 C15 76.0(6) 7_666 .
C22 Cd2 O5 C15 61.5(7) 7_666 .
N5 Cd2 O6 C15 99.5(6) . .
N8 Cd2 O6 C15 -19.0(10) 3_584 .
O7 Cd2 O6 C15 -165.1(6) 7_666 .
O5 Cd2 O6 C15 2.0(6) . .
O8 Cd2 O6 C15 -109.6(6) 7_666 .
C22 Cd2 O6 C15 -136.5(6) 7_666 .
C6 C1 C2 C3 2.3(14) . .
C7 C1 C2 C3 178.0(9) . .
C6 C1 C2 C8 -179.2(11) . .
C7 C1 C2 C8 -3.5(15) . .
C1 C2 C3 C4 -0.6(14) . .
C8 C2 C3 C4 -179.1(11) . .
C2 C3 C4 C5 -1.8(14) . .
C2 C3 C4 C9 178.4(9) . .
C3 C4 C5 C6 2.5(13) . .
C9 C4 C5 C6 -177.8(9) . .
C3 C4 C5 C16 -179.2(9) . .
C9 C4 C5 C16 0.5(14) . .
C4 C5 C6 C1 -0.9(15) . .
C16 C5 C6 C1 -179.2(9) . .
C2 C1 C6 C5 -1.6(15) . .
C7 C1 C6 C5 -177.3(9) . .
Cd1 O1 C7 O2 -4.5(10) . .
Cd1 O1 C7 C1 175.0(6) . .
Cd1 O2 C7 O1 3.9(9) . .
Cd1 O2 C7 C1 -175.6(8) . .
C2 C1 C7 O1 -48.8(13) . .
C6 C1 C7 O1 126.8(9) . .
C2 C1 C7 O2 130.8(9) . .
C6 C1 C7 O2 -53.6(13) . .
C2 C1 C7 Cd1 -22(5) . .
C6 C1 C7 Cd1 154(4) . .
N4 Cd1 C7 O1 154.2(5) 3_554 .
N1 Cd1 C7 O1 -93.5(6) . .
O4 Cd1 C7 O1 0.3(7) 4_565 .
O2 Cd1 C7 O1 -176.0(9) . .
O9 Cd1 C7 O1 96.1(6) . .
O1 Cd1 C7 O2 176.0(9) . .
N4 Cd1 C7 O2 -29.7(7) 3_554 .
N1 Cd1 C7 O2 82.5(6) . .
O4 Cd1 C7 O2 176.3(6) 4_565 .
O9 Cd1 C7 O2 -87.8(6) . .
O1 Cd1 C7 C1 -29(4) . .
N4 Cd1 C7 C1 125(4) 3_554 .
N1 Cd1 C7 C1 -123(4) . .
O4 Cd1 C7 C1 -29(5) 4_565 .
O2 Cd1 C7 C1 155(5) . .
O9 Cd1 C7 C1 67(4) . .
Cd1 O4 C8 O3 4.4(12) 4_565 .
Cd1 O4 C8 C2 -176.8(6) 4_565 .
C3 C2 C8 O3 126.7(10) . .
C1 C2 C8 O3 -51.8(14) . .
C3 C2 C8 O4 -52.2(14) . .
C1 C2 C8 O4 129.3(10) . .
C3 C4 C9 C14 132.3(9) . .
C5 C4 C9 C14 -47.4(12) . .
C3 C4 C9 C10 -53.0(12) . .
C5 C4 C9 C10 127.3(9) . .
C14 C9 C10 C11 0.6(14) . .
C4 C9 C10 C11 -174.2(8) . .
C9 C10 C11 C12 0.5(15) . .
C10 C11 C12 C13 -0.9(15) . .
C10 C11 C12 C15 176.8(9) . .
C11 C12 C13 C14 0.2(14) . .
C15 C12 C13 C14 -177.6(9) . .
C10 C9 C14 C13 -1.4(14) . .
C4 C9 C14 C13 173.1(8) . .
C12 C13 C14 C9 1.0(14) . .
Cd2 O5 C15 O6 3.7(11) . .
Cd2 O5 C15 C12 -178.0(8) . .
Cd2 O6 C15 O5 -3.6(10) . .
Cd2 O6 C15 C12 178.1(8) . .
C11 C12 C15 O5 1.8(15) . .
C13 C12 C15 O5 179.6(9) . .
C11 C12 C15 O6 -179.8(10) . .
C13 C12 C15 O6 -2.0(14) . .
C11 C12 C15 Cd2 -41(17) . .
C13 C12 C15 Cd2 136(17) . .
N5 Cd2 C15 O5 92.9(6) . .
N8 Cd2 C15 O5 -14.3(8) 3_584 .
O7 Cd2 C15 O5 -165.3(5) 7_666 .
O6 Cd2 C15 O5 176.4(10) . .
O8 Cd2 C15 O5 -110.7(6) 7_666 .
C22 Cd2 C15 O5 -134.0(6) 7_666 .
N5 Cd2 C15 O6 -83.5(6) . .
N8 Cd2 C15 O6 169.3(6) 3_584 .
O7 Cd2 C15 O6 18.3(8) 7_666 .
O5 Cd2 C15 O6 -176.4(10) . .
O8 Cd2 C15 O6 72.9(6) 7_666 .
C22 Cd2 C15 O6 49.5(7) 7_666 .
N5 Cd2 C15 C12 137(17) . .
N8 Cd2 C15 C12 30(17) 3_584 .
O7 Cd2 C15 C12 -121(17) 7_666 .
O5 Cd2 C15 C12 44(17) . .
O6 Cd2 C15 C12 -139(17) . .
O8 Cd2 C15 C12 -67(17) 7_666 .
C22 Cd2 C15 C12 -90(17) 7_666 .
C6 C5 C16 C21 -58.9(13) . .
C4 C5 C16 C21 122.8(10) . .
C6 C5 C16 C17 122.6(10) . .
C4 C5 C16 C17 -55.7(13) . .
C21 C16 C17 C18 1.9(15) . .
C5 C16 C17 C18 -179.6(9) . .
C16 C17 C18 C19 -2.0(16) . .
C17 C18 C19 C20 0.3(16) . .
C17 C18 C19 C22 -176.4(9) . .
C18 C19 C20 C21 1.4(14) . .
C22 C19 C20 C21 178.1(8) . .
C17 C16 C21 C20 -0.2(14) . .
C5 C16 C21 C20 -178.7(8) . .
C19 C20 C21 C16 -1.4(14) . .
Cd2 O8 C22 O7 3.6(9) 7_656 .
Cd2 O8 C22 C19 -174.9(8) 7_656 .
Cd2 O7 C22 O8 -3.9(10) 7_656 .
Cd2 O7 C22 C19 174.6(7) 7_656 .
C18 C19 C22 O8 172.7(9) . .
C20 C19 C22 O8 -4.0(14) . .
C18 C19 C22 O7 -5.9(13) . .
C20 C19 C22 O7 177.4(9) . .
C18 C19 C22 Cd2 27(6) . 7_656
C20 C19 C22 Cd2 -149(5) . 7_656
O1 Cd1 N1 C23 -135.7(7) . .
N4 Cd1 N1 C23 27.3(7) 3_554 .
O4 Cd1 N1 C23 128.3(7) 4_565 .
O2 Cd1 N1 C23 -81.5(7) . .
O9 Cd1 N1 C23 -67.7(17) . .
C7 Cd1 N1 C23 -108.7(7) . .
O1 Cd1 N1 C24 38.5(6) . .
N4 Cd1 N1 C24 -158.5(6) 3_554 .
O4 Cd1 N1 C24 -57.5(6) 4_565 .
O2 Cd1 N1 C24 92.7(6) . .
O9 Cd1 N1 C24 106.5(15) . .
C7 Cd1 N1 C24 65.5(6) . .
C24 N1 C23 N2 -0.4(9) . .
Cd1 N1 C23 N2 174.4(5) . .
C24 N1 C23 C45 -179.6(9) . .
Cd1 N1 C23 C45 -4.8(13) . .
C25 N2 C23 N1 0.1(9) . .
C30 N2 C23 N1 175.1(7) . .
C25 N2 C23 C45 179.3(8) . .
C30 N2 C23 C45 -5.7(14) . .
C23 N1 C24 C29 177.9(9) . .
Cd1 N1 C24 C29 2.4(13) . .
C23 N1 C24 C25 0.6(9) . .
Cd1 N1 C24 C25 -174.9(5) . .
C23 N2 C25 C26 -178.1(10) . .
C30 N2 C25 C26 6.7(15) . .
C23 N2 C25 C24 0.3(9) . .
C30 N2 C25 C24 -174.9(7) . .
C29 C24 C25 C26 0.3(14) . .
N1 C24 C25 C26 178.0(9) . .
C29 C24 C25 N2 -178.2(7) . .
N1 C24 C25 N2 -0.5(9) . .
N2 C25 C26 C27 177.0(8) . .
C24 C25 C26 C27 -1.1(14) . .
C25 C26 C27 C28 2.8(15) . .
C26 C27 C28 C29 -3.6(15) . .
C27 C28 C29 C24 2.6(14) . .
C25 C24 C29 C28 -1.0(13) . .
N1 C24 C29 C28 -178.1(9) . .
C25 N2 C30 C31 84.6(12) . .
C23 N2 C30 C31 -89.7(12) . .
N2 C30 C31 C36 -144.3(10) . .
N2 C30 C31 C32 36.2(16) . .
C36 C31 C32 C33 -3.0(16) . .
C30 C31 C32 C33 176.5(10) . .
C31 C32 C33 C34 0.8(17) . .
C32 C33 C34 C35 1.6(16) . .
C32 C33 C34 C37 -177.7(10) . .
C33 C34 C35 C36 -1.7(15) . .
C37 C34 C35 C36 177.5(10) . .
C32 C31 C36 C35 2.8(15) . .
C30 C31 C36 C35 -176.6(9) . .
C34 C35 C36 C31 -0.5(15) . .
C39 N3 C37 C34 67.0(11) . .
C38 N3 C37 C34 -111.6(10) . .
C33 C34 C37 N3 -128.8(11) . .
C35 C34 C37 N3 52.0(13) . .
C44 N4 C38 N3 0.1(10) . .
Cd1 N4 C38 N3 173.6(5) 3 .
C44 N4 C38 C47 -180.0(8) . .
Cd1 N4 C38 C47 -6.5(14) 3 .
C39 N3 C38 N4 -0.8(10) . .
C37 N3 C38 N4 178.1(8) . .
C39 N3 C38 C47 179.3(8) . .
C37 N3 C38 C47 -1.9(14) . .
C38 N3 C39 C44 1.1(9) . .
C37 N3 C39 C44 -177.8(8) . .
C38 N3 C39 C40 179.8(9) . .
C37 N3 C39 C40 0.9(14) . .
N3 C39 C40 C41 178.8(9) . .
C44 C39 C40 C41 -2.7(13) . .
C39 C40 C41 C42 2.7(14) . .
C40 C41 C42 C43 -2.3(14) . .
C41 C42 C43 C44 1.6(13) . .
N3 C39 C44 N4 -1.1(9) . .
C40 C39 C44 N4 -179.9(8) . .
N3 C39 C44 C43 -179.0(7) . .
C40 C39 C44 C43 2.2(13) . .
C38 N4 C44 C39 0.6(10) . .
Cd1 N4 C44 C39 -173.7(5) 3 .
C38 N4 C44 C43 178.3(9) . .
Cd1 N4 C44 C43 3.9(12) 3 .
C42 C43 C44 C39 -1.5(12) . .
C42 C43 C44 N4 -178.9(8) . .
N1 C23 C45 C46 81.5(14) . .
N2 C23 C45 C46 -97.5(14) . .
N4 C38 C47 C48 104.2(14) . .
N3 C38 C47 C48 -75.9(13) . .
N8 Cd2 N5 C49 -132.4(9) 3_584 .
O7 Cd2 N5 C49 -26.9(9) 7_666 .
O5 Cd2 N5 C49 128.4(9) . .
O6 Cd2 N5 C49 72.4(9) . .
O8 Cd2 N5 C49 -26.2(12) 7_666 .
C22 Cd2 N5 C49 -27.8(10) 7_666 .
C15 Cd2 N5 C49 100.4(9) . .
N8 Cd2 N5 C50 28.7(8) 3_584 .
O7 Cd2 N5 C50 134.2(7) 7_666 .
O5 Cd2 N5 C50 -70.4(7) . .
O6 Cd2 N5 C50 -126.5(7) . .
O8 Cd2 N5 C50 135.0(7) 7_666 .
C22 Cd2 N5 C50 133.3(7) 7_666 .
C15 Cd2 N5 C50 -98.5(8) . .
C51 N6 C49 N5 2.0(12) . .
C56 N6 C49 N5 -171.9(10) . .
C51 N6 C49 C71 -176.8(11) . .
C56 N6 C49 C71 9.3(18) . .
C50 N5 C49 N6 -2.0(11) . .
Cd2 N5 C49 N6 162.1(6) . .
C50 N5 C49 C71 176.8(11) . .
Cd2 N5 C49 C71 -19.1(17) . .
C49 N5 C50 C51 1.3(11) . .
Cd2 N5 C50 C51 -164.3(6) . .
C49 N5 C50 C55 -177.1(10) . .
Cd2 N5 C50 C55 17.3(14) . .
N5 C50 C51 N6 -0.2(11) . .
C55 C50 C51 N6 178.4(8) . .
N5 C50 C51 C52 -178.6(9) . .
C55 C50 C51 C52 0.1(15) . .
C49 N6 C51 C50 -1.0(11) . .
C56 N6 C51 C50 173.4(9) . .
C49 N6 C51 C52 177.3(10) . .
C56 N6 C51 C52 -8.3(16) . .
C50 C51 C52 C53 1.8(15) . .
N6 C51 C52 C53 -176.2(10) . .
C51 C52 C53 C54 -2.2(15) . .
C52 C53 C54 C55 1.1(17) . .
C53 C54 C55 C50 0.8(16) . .
C51 C50 C55 C54 -1.4(14) . .
N5 C50 C55 C54 177.0(10) . .
C49 N6 C56 C57 86.1(15) . .
C51 N6 C56 C57 -87.0(13) . .
N6 C56 C57 C62 -40.1(19) . .
N6 C56 C57 C58 140.8(13) . .
C62 C57 C58 C59 -8(2) . .
C56 C57 C58 C59 171.5(13) . .
C57 C58 C59 C60 2(2) . .
C58 C59 C60 C61 2(2) . .
C58 C59 C60 C63 -175.1(16) . .
C59 C60 C61 C62 -2(2) . .
C63 C60 C61 C62 175.6(15) . .
C58 C57 C62 C61 8(2) . .
C56 C57 C62 C61 -171.1(13) . .
C60 C61 C62 C57 -3(2) . .
C66 N7 C63 C60 -70(2) . .
C64 N7 C63 C60 109.3(17) . .
C59 C60 C63 N7 -19(3) . .
C61 C60 C63 N7 163.4(15) . .
C65 N8 C64 N7 -1.4(14) . .
Cd2 N8 C64 N7 -177.1(8) 3_585 .
C65 N8 C64 C73 -166.1(15) . .
Cd2 N8 C64 C73 18(2) 3_585 .
C66 N7 C64 N8 0.5(16) . .
C63 N7 C64 N8 -178.8(13) . .
C66 N7 C64 C73 166.5(14) . .
C63 N7 C64 C73 -13(2) . .
C64 N8 C65 C70 -177.6(14) . .
Cd2 N8 C65 C70 -1.7(18) 3_585 .
C64 N8 C65 C66 1.8(13) . .
Cd2 N8 C65 C66 177.6(7) 3_585 .
C64 N7 C66 C65 0.6(15) . .
C63 N7 C66 C65 179.9(12) . .
C64 N7 C66 C67 179.0(13) . .
C63 N7 C66 C67 -2(2) . .
C70 C65 C66 N7 177.9(12) . .
N8 C65 C66 N7 -1.5(13) . .
C70 C65 C66 C67 -0.6(18) . .
N8 C65 C66 C67 180.0(11) . .
N7 C66 C67 C68 -177.5(17) . .
C65 C66 C67 C68 1(2) . .
C66 C67 C68 C69 2(3) . .
C67 C68 C69 C70 -5(4) . .
C68 C69 C70 C65 5(3) . .
C66 C65 C70 C69 -2(2) . .
N8 C65 C70 C69 177.3(15) . .
N6 C49 C71 C72 102.2(16) . .
N5 C49 C71 C72 -76.5(18) . .
N8 C64 C73 C74 -104(2) . .
N7 C64 C73 C74 93(2) . .
